data_2238786
loop_
_publ_author_name
'Suchetan, P. A.'
'Palakshamurthy, B. S.'
'Mohan, N. R.'
'Madan Kumar, S.'
'Lokanath, N. K.'
'Sreenivasa, S.'

_publ_section_title
;
 Ethyl (2<i>E</i>)-2-cyano-3-(4-methoxyphenyl)acrylate
;
_journal_issue 11
_journal_name_full 'Acta Crystallographica Section E'
_journal_page_first o1610
_journal_paper_doi 10.1107/S1600536813026871
_journal_volume 69
_journal_year 2013
_chemical_formula_iupac 'C13 H13 N O3'
_chemical_formula_moiety 'C13 H13 N O3'
_chemical_formula_sum 'C13 H13 N O3'
_chemical_formula_weight 231.24
_chemical_melting_point 401
_chemical_name_systematic
;
Ethyl (2<i>E</i>)-2-cyano-3-(4-methoxyphenyl)acrylate
;
_space_group_IT_number 14
_symmetry_cell_setting monoclinic
_symmetry_space_group_name_Hall '-P 2yn'
_symmetry_space_group_name_H-M 'P 1 21/n 1'
_atom_sites_solution_hydrogens geom
_atom_sites_solution_primary direct
_atom_sites_solution_secondary difmap
_audit_creation_method SHELXL-97
_cell_angle_alpha 90.00
_cell_angle_beta 91.294(11)
_cell_angle_gamma 90.00
_cell_formula_units_Z 4
_cell_length_a 8.4889(12)
_cell_length_b 8.3552(16)
_cell_length_c 17.143(3)
_cell_measurement_reflns_used 776
_cell_measurement_temperature 296(2)
_cell_measurement_theta_max 64.3
_cell_measurement_theta_min 5.2
_cell_volume 1215.6(4)
_computing_cell_refinement 'APEX2 and SAINT-Plus (Bruker, 2009)'
_computing_data_collection 'APEX2 (Bruker, 2009)'
_computing_data_reduction 'SAINTPlus and XPREP (Bruker, 2009)'
_computing_molecular_graphics 'Mercury (Macrae <i>et al.</i>, 2008)'
_computing_publication_material 'SHELXL97 (Sheldrick, 2008)'
_computing_structure_refinement 'SHELXL97 (Sheldrick, 2008)'
_computing_structure_solution 'SHELXS97 (Sheldrick, 2008)'
_diffrn_ambient_temperature 296(2)
_diffrn_detector_area_resol_mean 1
_diffrn_measured_fraction_theta_full 0.876
_diffrn_measured_fraction_theta_max 0.957
_diffrn_measurement_device_type 'Bruker APEXII CCD'
_diffrn_measurement_method '\f and \w scans'
_diffrn_radiation_monochromator graphite
_diffrn_radiation_source 'fine-focus sealed tube'
_diffrn_radiation_type CuK\a
_diffrn_radiation_wavelength 1.54178
_diffrn_reflns_av_R_equivalents 0.0689
_diffrn_reflns_av_sigmaI/netI 0.0862
_diffrn_reflns_limit_h_max 3
_diffrn_reflns_limit_h_min -9
_diffrn_reflns_limit_k_max 9
_diffrn_reflns_limit_k_min -9
_diffrn_reflns_limit_l_max 19
_diffrn_reflns_limit_l_min -19
_diffrn_reflns_number 4798
_diffrn_reflns_theta_full 25.00
_diffrn_reflns_theta_max 64.28
_diffrn_reflns_theta_min 5.16
_diffrn_standards_number 1234
_exptl_absorpt_coefficient_mu 0.744
_exptl_absorpt_correction_type none
_exptl_crystal_colour Green
_exptl_crystal_density_diffrn 1.264
_exptl_crystal_density_method 'not measured'
_exptl_crystal_description Prism
_exptl_crystal_F_000 488
_exptl_crystal_size_max 0.40
_exptl_crystal_size_mid 0.33
_exptl_crystal_size_min 0.27
_refine_diff_density_max 0.184
_refine_diff_density_min -0.252
_refine_ls_extinction_method none
_refine_ls_goodness_of_fit_ref 1.020
_refine_ls_hydrogen_treatment constr
_refine_ls_matrix_type full
_refine_ls_number_parameters 156
_refine_ls_number_reflns 1937
_refine_ls_number_restraints 0
_refine_ls_restrained_S_all 1.020
_refine_ls_R_factor_all 0.0864
_refine_ls_R_factor_gt 0.0667
_refine_ls_shift/su_max 0.012
_refine_ls_shift/su_mean 0.002
_refine_ls_structure_factor_coef Fsqd
_refine_ls_weighting_details 'calc w=1/[\s^2^(Fo^2^)+(0.1240P)^2^] where P=(Fo^2^+2Fc^2^)/3'
_refine_ls_weighting_scheme calc
_refine_ls_wR_factor_gt 0.1792
_refine_ls_wR_factor_ref 0.2008
_reflns_number_gt 1354
_reflns_number_total 1937
_reflns_threshold_expression I>2\s(I)
_cod_data_source_file sj5355.cif
_cod_data_source_block I
_cod_original_cell_volume 1215.6(3)
_cod_original_sg_symbol_H-M 'P 21/n'
_cod_database_code 2238786

loop_
_symmetry_equiv_pos_as_xyz
'x, y, z'
'-x+1/2, y+1/2, -z+1/2'
'-x, -y, -z'
'x-1/2, -y-1/2, z-1/2'

loop_
_atom_site_type_symbol
_atom_site_label
_atom_site_fract_x
_atom_site_fract_y
_atom_site_fract_z
_atom_site_U_iso_or_equiv
_atom_site_adp_type
_atom_site_calc_flag
_atom_site_refinement_flags
_atom_site_occupancy
_atom_site_symmetry_multiplicity
C C1 1.1331(3) 0.3418(3) 0.46205(14) 0.0559(7) Uani d . 1 1
C C2 1.0569(3) 0.2415(4) 0.51365(14) 0.0599(7) Uani d . 1 1
H H2 1.1067 0.2089 0.5599 0.072 Uiso calc R 1 1
C C3 0.9066(3) 0.1912(4) 0.49517(14) 0.0597(7) Uani d . 1 1
H H3 0.8547 0.1266 0.5305 0.072 Uiso calc R 1 1
C C4 0.8284(3) 0.2330(3) 0.42574(13) 0.0510(7) Uani d . 1 1
C C5 0.9065(3) 0.3398(4) 0.37625(14) 0.0593(7) Uani d . 1 1
H H5 0.8566 0.3743 0.3304 0.071 Uiso calc R 1 1
C C6 1.0549(3) 0.3931(4) 0.39481(14) 0.0621(7) Uani d . 1 1
H H6 1.1040 0.4650 0.3618 0.074 Uiso calc R 1 1
C C7 1.3670(3) 0.3435(5) 0.54148(17) 0.0817(10) Uani d . 1 1
H H7A 1.3118 0.3761 0.5871 0.122 Uiso calc R 1 1
H H7B 1.4705 0.3899 0.5425 0.122 Uiso calc R 1 1
H H7C 1.3756 0.2289 0.5407 0.122 Uiso calc R 1 1
C C8 0.6735(3) 0.1658(3) 0.41146(14) 0.0550(7) Uani d . 1 1
H H8 0.6320 0.1138 0.4543 0.066 Uiso calc R 1 1
C C9 0.5784(3) 0.1645(3) 0.34770(14) 0.0540(7) Uani d . 1 1
C C10 0.6207(3) 0.2301(4) 0.27376(14) 0.0639(8) Uani d . 1 1
C C11 0.4219(3) 0.0864(4) 0.35228(14) 0.0577(7) Uani d . 1 1
C C12 0.1752(3) 0.0439(4) 0.28684(17) 0.0698(8) Uani d . 1 1
H H12A 0.1221 0.0730 0.3343 0.084 Uiso calc R 1 1
H H12B 0.1790 -0.0720 0.2835 0.084 Uiso calc R 1 1
C C13 0.0891(3) 0.1113(5) 0.21740(18) 0.0856(11) Uani d . 1 1
H H13A 0.0878 0.2259 0.2209 0.128 Uiso calc R 1 1
H H13B -0.0171 0.0717 0.2159 0.128 Uiso calc R 1 1
H H13C 0.1413 0.0795 0.1708 0.128 Uiso calc R 1 1
N N1 0.6549(3) 0.2803(5) 0.21466(14) 0.0962(11) Uani d . 1 1
O O1 1.2826(2) 0.3962(3) 0.47346(11) 0.0737(7) Uani d . 1 1
O O2 0.3775(2) 0.0120(3) 0.40764(12) 0.0812(7) Uani d . 1 1
O O3 0.33402(18) 0.1098(3) 0.28756(9) 0.0649(6) Uani d . 1 1

loop_
_atom_site_aniso_label
_atom_site_aniso_U_11
_atom_site_aniso_U_22
_atom_site_aniso_U_33
_atom_site_aniso_U_12
_atom_site_aniso_U_13
_atom_site_aniso_U_23
C1 0.0466(14) 0.0676(18) 0.0535(13) -0.0088(12) 0.0015(10) -0.0033(12)
C2 0.0525(14) 0.078(2) 0.0488(13) -0.0068(13) -0.0061(10) 0.0058(12)
C3 0.0525(14) 0.0777(19) 0.0489(13) -0.0081(13) -0.0002(10) 0.0077(12)
C4 0.0431(13) 0.0640(16) 0.0458(12) -0.0001(11) 0.0003(9) -0.0013(11)
C5 0.0536(15) 0.0757(19) 0.0486(13) -0.0014(13) -0.0028(10) 0.0082(12)
C6 0.0575(15) 0.077(2) 0.0520(13) -0.0105(14) 0.0036(11) 0.0077(13)
C7 0.0549(16) 0.118(3) 0.0713(18) -0.0178(17) -0.0162(13) 0.0095(17)
C8 0.0470(13) 0.0680(18) 0.0501(13) 0.0007(12) 0.0017(10) 0.0037(11)
C9 0.0402(13) 0.0707(17) 0.0512(13) 0.0026(11) 0.0027(10) -0.0018(11)
C10 0.0443(13) 0.099(2) 0.0477(14) 0.0013(14) -0.0023(10) -0.0015(14)
C11 0.0454(13) 0.0742(19) 0.0534(13) 0.0030(12) -0.0029(11) -0.0020(13)
C12 0.0458(15) 0.079(2) 0.0841(18) -0.0014(13) -0.0088(13) -0.0056(15)
C13 0.0530(16) 0.128(3) 0.0748(19) 0.0064(17) -0.0112(13) -0.0004(19)
N1 0.0689(16) 0.167(3) 0.0526(14) -0.0126(17) 0.0023(11) 0.0125(16)
O1 0.0546(11) 0.0997(17) 0.0665(11) -0.0192(10) -0.0074(8) 0.0085(11)
O2 0.0605(12) 0.1123(19) 0.0705(12) -0.0192(11) -0.0087(9) 0.0250(12)
O3 0.0449(10) 0.0925(16) 0.0570(10) -0.0033(9) -0.0067(8) 0.0006(9)

loop_
_atom_type_symbol
_atom_type_description
_atom_type_scat_dispersion_real
_atom_type_scat_dispersion_imag
_atom_type_scat_source
C C 0.0181 0.0091 'International Tables Vol C Tables 4.2.6.8 and 6.1.1.4'
H H 0.0000 0.0000 'International Tables Vol C Tables 4.2.6.8 and 6.1.1.4'
N N 0.0311 0.0180 'International Tables Vol C Tables 4.2.6.8 and 6.1.1.4'
O O 0.0492 0.0322 'International Tables Vol C Tables 4.2.6.8 and 6.1.1.4'

loop_
_geom_angle_atom_site_label_1
_geom_angle_atom_site_label_2
_geom_angle_atom_site_label_3
_geom_angle
O1 C1 C6 116.4(2)
O1 C1 C2 123.9(2)
C6 C1 C2 119.7(2)
C3 C2 C1 118.8(2)
C3 C2 H2 120.6
C1 C2 H2 120.6
C2 C3 C4 122.8(2)
C2 C3 H3 118.6
C4 C3 H3 118.6
C3 C4 C5 116.9(2)
C3 C4 C8 117.4(2)
C5 C4 C8 125.7(2)
C6 C5 C4 120.7(2)
C6 C5 H5 119.6
C4 C5 H5 119.6
C5 C6 C1 121.0(2)
C5 C6 H6 119.5
C1 C6 H6 119.5
O1 C7 H7A 109.5
O1 C7 H7B 109.5
H7A C7 H7B 109.5
O1 C7 H7C 109.5
H7A C7 H7C 109.5
H7B C7 H7C 109.5
C9 C8 C4 131.9(2)
C9 C8 H8 114.0
C4 C8 H8 114.0
C8 C9 C10 123.9(2)
C8 C9 C11 118.9(2)
C10 C9 C11 117.2(2)
N1 C10 C9 179.1(4)
O2 C11 O3 123.4(2)
O2 C11 C9 124.5(2)
O3 C11 C9 112.1(2)
O3 C12 C13 107.5(3)
O3 C12 H12A 110.2
C13 C12 H12A 110.2
O3 C12 H12B 110.2
C13 C12 H12B 110.2
H12A C12 H12B 108.5
C12 C13 H13A 109.5
C12 C13 H13B 109.5
H13A C13 H13B 109.5
C12 C13 H13C 109.5
H13A C13 H13C 109.5
H13B C13 H13C 109.5
C1 O1 C7 117.7(2)
C11 O3 C12 116.8(2)

loop_
_geom_bond_atom_site_label_1
_geom_bond_atom_site_label_2
_geom_bond_distance
C1 O1 1.358(3)
C1 C6 1.385(4)
C1 C2 1.389(4)
C2 C3 1.374(3)
C2 H2 0.9300
C3 C4 1.394(3)
C3 H3 0.9300
C4 C5 1.407(4)
C4 C8 1.446(3)
C5 C6 1.367(4)
C5 H5 0.9300
C6 H6 0.9300
C7 O1 1.425(3)
C7 H7A 0.9600
C7 H7B 0.9600
C7 H7C 0.9600
C8 C9 1.344(3)
C8 H8 0.9300
C9 C10 1.434(4)
C9 C11 1.483(4)
C10 N1 1.140(3)
C11 O2 1.203(3)
C11 O3 1.337(3)
C12 O3 1.456(3)
C12 C13 1.493(4)
C12 H12A 0.9700
C12 H12B 0.9700
C13 H13A 0.9600
C13 H13B 0.9600
C13 H13C 0.9600

loop_
_geom_hbond_atom_site_label_D
_geom_hbond_atom_site_label_H
_geom_hbond_atom_site_label_A
_geom_hbond_site_symmetry_A
_geom_hbond_distance_DH
_geom_hbond_distance_HA
_geom_hbond_distance_DA
_geom_hbond_angle_DHA
C3 H3 O2 3_656 0.93 2.54 3.414(3) 157
C8 H8 O2 3_656 0.93 2.59 3.475(3) 159
C12 H12A Cg 1_655 0.97 2.90 3.803(3) 156

loop_
_geom_torsion_atom_site_label_1
_geom_torsion_atom_site_label_2
_geom_torsion_atom_site_label_3
_geom_torsion_atom_site_label_4
_geom_torsion
O1 C1 C2 C3 -178.6(3)
C6 C1 C2 C3 2.1(4)
C1 C2 C3 C4 1.8(4)
C2 C3 C4 C5 -4.2(4)
C2 C3 C4 C8 176.9(2)
C3 C4 C5 C6 2.8(4)
C8 C4 C5 C6 -178.5(3)
C4 C5 C6 C1 1.0(4)
O1 C1 C6 C5 177.2(3)
C2 C1 C6 C5 -3.5(4)
C3 C4 C8 C9 -169.8(3)
C5 C4 C8 C9 11.4(5)
C4 C8 C9 C10 3.2(5)
C4 C8 C9 C11 -178.8(3)
C8 C9 C11 O2 -6.2(5)
C10 C9 C11 O2 171.9(3)
C8 C9 C11 O3 173.1(2)
C10 C9 C11 O3 -8.8(4)
C6 C1 O1 C7 -179.0(3)
C2 C1 O1 C7 1.7(4)
O2 C11 O3 C12 1.7(4)
C9 C11 O3 C12 -177.6(2)
C13 C12 O3 C11 168.8(3)
